data_4002929
loop_
_publ_author_name
'Gvozdetskyi, Volodymyr'
'Owens-Baird, Bryan'
'Hong, Sangki'
'Cox, Tori'
'Bhaskar, Gourab'
'Harmer, Colin'
'Sun, Yang'
'Zhang, Feng'
'Wang, Cai-Zhuang'
'Ho, Kai-Ming'
'Zaikina, Julia V.'

_publ_section_title
;
 From NaZn4Sb3 to HT-Na1--xZn4--ySb3: Panoramic Hydride Synthesis,
 Structural Diversity, and Thermoelectric Properties
;
_journal_name_full 'Chemistry of Materials'
_journal_paper_doi 10.1021/acs.chemmater.9b02239
_journal_year 2019
_chemical_formula_analytical NaZn4Sb3
_chemical_formula_moiety 'Na Zn4 Sb3'
_chemical_formula_structural NaZn4Sb3
_chemical_formula_sum 'Na Sb3 Zn4'
_chemical_formula_weight 649.76
_chemical_name_common 'sodium zinc antimonide'
_space_group_IT_number 194
_space_group_name_Hall '-P 6c 2c'
_space_group_name_H-M_alt 'P 63/m m c'
_symmetry_cell_setting hexagonal
_symmetry_space_group_name_Hall '-P 6c 2c'
_symmetry_space_group_name_H-M 'P 63/m m c'
_audit_creation_date 2019-03-15T11:52
_audit_creation_method 'created in GSAS-II'
_audit_update_record '2019-03-15T11:52  Initial software-generated CIF'
_cell_angle_alpha 90
_cell_angle_beta 90
_cell_angle_gamma 120
_cell_formula_units_Z 2
_cell_length_a 4.43579(4)
_cell_length_b 4.43579(4)
_cell_length_c 23.41553(9)
_cell_measurement_temperature 295
_cell_volume 399.003(5)
_computing_structure_refinement 'GSAS-II (Toby & Von Dreele, J. Appl. Cryst. 46, 544-549, 2013)'
_diffrn_ambient_pressure 100
_diffrn_ambient_temperature 295
_diffrn_measurement_device_type 'Argon Laboratory 11BM'
_diffrn_radiation_polarisn_ratio 0.9900
_diffrn_radiation_probe x-ray
_diffrn_radiation_wavelength 0.41280
_diffrn_source 'synchrotron radiation'
_exptl_crystal_colour grey
_exptl_crystal_recrystallization_method 'solid state synthesis, powdered samples'
_pd_block_id 2019-03-15T11:52|hex|ho|APS11BM
_pd_calc_method 'Rietveld Refinement'
_pd_char_colour grey
_pd_instr_location ' ?'
_pd_meas_2theta_range_inc 0.00100
_pd_meas_2theta_range_max 49.99654
_pd_meas_2theta_range_min 0.50000
_pd_phase_name 'NaSb3 Zn4'
_pd_prep_temperature 295
_pd_proc_2theta_range_inc 0.00100
_pd_proc_2theta_range_max 49.99512
_pd_proc_2theta_range_min 0.49858
_pd_proc_info_datetime 2019-03-15T11:52
_pd_proc_info_excluded_regions ' ?'
_pd_proc_ls_background_function
; Background function: "chebyschev" function with 14 terms:
    344.6(7), -484(4), 1147(18), 2263(31), -1.081(12)e4, -2.64(7)e3, 
    3.076(25)e4, -10167(14), -2.397(7)e4, 1.433(7)e4, -1.227(29)e4, 
    8.64(5)e3, 1.529(20)e4, -1.228(8)e4, 
;
_pd_proc_ls_pref_orient_corr none
_pd_proc_ls_profile_function
; Finger-Cox-Jephcoat function parameters U, V, W, X, Y, SH/L:
  peak variance(Gauss) = Utan(Th)^2^+Vtan(Th)+W:
  peak HW(Lorentz) = X/cos(Th)+Ytan(Th); SH/L = S/L+H/L
  U, V, W in (centideg)^2^, X & Y in centideg
    12.4(14), -2.19(24), 0.103(11), 2.014(16), 7(7), -0.00080(17), 
  Crystallite size model "uniaxial" for NaSb3 Zn4 (microns)
  anisotropic axis is [0, 0, 1]
  parameters: equatorial size, axial size, G/L mix
    10(26), 0.1165(22), 1.003(22), 
  Mustrain model "uniaxial" for NaSb3 Zn4 (10^6^)
  anisotropic axis is [0, 0, 1]
  parameters: equatorial mustrain, axial mustrain, G/L mix
    8(6)e2, 1.0(4)e3, 1.0(6),   
  Macrostrain parameters: D11, D33, 
    0.000, 0.000, 

;
_pd_proc_ls_prof_R_factor 0.10045
_pd_proc_ls_prof_wR_expected 0.03975
_pd_proc_ls_prof_wR_factor 0.12698
_pd_proc_number_of_points 49575
_pd_spec_mounting ' ?'
_refine_ls_goodness_of_fit_all 3.196
_refine_ls_matrix_type full
_refine_ls_number_parameters 42
_refine_ls_R_Fsqd_factor 0.15752
_refine_ls_wR_factor_obs 0.12698
_reflns_d_resolution_high 0.488
_reflns_d_resolution_low 11.708
_reflns_limit_h_max 5
_reflns_limit_h_min 5
_reflns_limit_k_max 0
_reflns_limit_k_min 0
_reflns_limit_l_max 37
_reflns_limit_l_min 37
_reflns_number_total 760
_cod_data_source_file cm9b02239_si_003.cif
_cod_data_source_block NaZn4Sb3
_cod_database_code 4002929
_refine_ls_r_f_factor 0.12872
_gsas_proc_ls_prof_r_b_factor 0.11802
_gsas_proc_ls_prof_wr_b_factor 0.15601

loop_
_space_group_symop_id
_space_group_symop_operation_xyz
1 x,y,z
2 x-y,x,1/2+z
3 -y,x-y,z
4 -x,-y,1/2+z
5 y-x,-x,z
6 y,y-x,1/2+z
7 y-x,y,z
8 -x,y-x,-1/2+z
9 -y,-x,z
10 x-y,-y,-1/2+z
11 x,x-y,z
12 y,x,-1/2+z
13 -x,-y,-z
14 y-x,-x,-1/2-z
15 y,y-x,-z
16 x,y,-1/2-z
17 x-y,x,-z
18 -y,x-y,-1/2-z
19 x-y,-y,-z
20 x,x-y,1/2-z
21 y,x,-z
22 y-x,y,1/2-z
23 -x,y-x,-z
24 -y,-x,1/2-z

loop_
_atom_site_label
_atom_site_type_symbol
_atom_site_fract_x
_atom_site_fract_y
_atom_site_fract_z
_atom_site_occupancy
_atom_site_adp_type
_atom_site_U_iso_or_equiv
_atom_site_symmetry_multiplicity
Sb1 Sb 0.33333 0.66667 0.75000 1.000 Uiso 0.0220(3) 2
Sb2 Sb 0.33333 0.66667 0.08580(4) 1.000 Uiso 0.01048(15) 4
Zn1 Zn 0.33333 0.66667 0.61404(5) 1.000 Uiso 0.0350(4) 4
Zn2 Zn 0.33333 0.66667 0.19542(5) 1.000 Uiso 0.0361(3) 4
Na Na 0.00000 0.00000 0.00000 1.000 Uiso 0.1120(29) 2

loop_
_atom_type_symbol
_atom_type_number_in_cell
Na 2
Sb 6
Zn 8

loop_
_geom_angle_atom_site_label_1
_geom_angle_atom_site_label_2
_geom_angle_atom_site_label_3
_geom_angle
_geom_angle_site_symmetry_1
_geom_angle_site_symmetry_2
_geom_angle_site_symmetry_3
_geom_angle_publ_flag
Zn1 Sb2 Zn1 113.969(25) 2_554 1_555 2_654 yes
Zn1 Sb2 Zn1 113.969(25) 2_554 1_555 2_664 yes
Zn1 Sb2 Zn1 113.969(25) 2_654 1_555 2_664 yes
Zn1 Sb2 Zn1 0 2_554 1_555 4_564 yes
Zn1 Sb2 Zn1 113.969(25) 2_654 1_555 4_564 yes
Zn1 Sb2 Zn1 113.969(25) 2_664 1_555 4_564 yes
Zn1 Sb2 Zn1 113.969(25) 2_554 1_555 4_664 yes
Zn1 Sb2 Zn1 0 2_654 1_555 4_664 yes
Zn1 Sb2 Zn1 113.969(25) 2_664 1_555 4_664 yes
Zn1 Sb2 Zn1 113.969(25) 4_564 1_555 4_664 yes
Zn1 Sb2 Zn1 113.969(25) 2_554 1_555 4_674 yes
Zn1 Sb2 Zn1 113.969(25) 2_654 1_555 4_674 yes
Zn1 Sb2 Zn1 0 2_664 1_555 4_674 yes
Zn1 Sb2 Zn1 113.969(25) 4_564 1_555 4_674 yes
Zn1 Sb2 Zn1 113.969(25) 4_664 1_555 4_674 yes
Zn1 Sb2 Zn1 0 2_554 1_555 6_454 yes
Zn1 Sb2 Zn1 113.969(25) 2_654 1_555 6_454 yes
Zn1 Sb2 Zn1 113.969(25) 2_664 1_555 6_454 yes
Zn1 Sb2 Zn1 0 4_564 1_555 6_454 yes
Zn1 Sb2 Zn1 113.969(25) 4_664 1_555 6_454 yes
Zn1 Sb2 Zn1 113.969(25) 4_674 1_555 6_454 yes
Zn1 Sb2 Zn1 113.969(25) 2_554 1_555 6_554 yes
Zn1 Sb2 Zn1 0 2_654 1_555 6_554 yes
Zn1 Sb2 Zn1 113.969(25) 2_664 1_555 6_554 yes
Zn1 Sb2 Zn1 113.969(25) 4_564 1_555 6_554 yes
Zn1 Sb2 Zn1 0 4_664 1_555 6_554 yes
Zn1 Sb2 Zn1 113.969(25) 4_674 1_555 6_554 yes
Zn1 Sb2 Zn1 113.969(25) 6_454 1_555 6_554 yes
Zn1 Sb2 Zn1 113.969(25) 2_554 1_555 6_564 yes
Zn1 Sb2 Zn1 113.969(25) 2_654 1_555 6_564 yes
Zn1 Sb2 Zn1 0 2_664 1_555 6_564 yes
Zn1 Sb2 Zn1 113.969(25) 4_564 1_555 6_564 yes
Zn1 Sb2 Zn1 113.969(25) 4_664 1_555 6_564 yes
Zn1 Sb2 Zn1 0 4_674 1_555 6_564 yes
Zn1 Sb2 Zn1 113.969(25) 6_454 1_555 6_564 yes
Zn1 Sb2 Zn1 113.969(25) 6_554 1_555 6_564 yes
Zn1 Sb2 Zn2 75.52(3) 2_554 1_555 1_555 yes
Zn1 Sb2 Zn2 75.52(3) 2_654 1_555 1_555 yes
Zn1 Sb2 Zn2 75.52(3) 2_664 1_555 1_555 yes
Zn1 Sb2 Zn2 75.52(3) 4_564 1_555 1_555 yes
Zn1 Sb2 Zn2 75.52(3) 4_664 1_555 1_555 yes
Zn1 Sb2 Zn2 75.52(3) 4_674 1_555 1_555 yes
Zn1 Sb2 Zn2 75.52(3) 6_454 1_555 1_555 yes
Zn1 Sb2 Zn2 75.52(3) 6_554 1_555 1_555 yes
Zn1 Sb2 Zn2 75.52(3) 6_564 1_555 1_555 yes
Zn1 Sb2 Zn2 75.52(3) 2_554 1_555 3_665 yes
Zn1 Sb2 Zn2 75.52(3) 2_654 1_555 3_665 yes
Zn1 Sb2 Zn2 75.52(3) 2_664 1_555 3_665 yes
Zn1 Sb2 Zn2 75.52(3) 4_564 1_555 3_665 yes
Zn1 Sb2 Zn2 75.52(3) 4_664 1_555 3_665 yes
Zn1 Sb2 Zn2 75.52(3) 4_674 1_555 3_665 yes
Zn1 Sb2 Zn2 75.52(3) 6_454 1_555 3_665 yes
Zn1 Sb2 Zn2 75.52(3) 6_554 1_555 3_665 yes
Zn1 Sb2 Zn2 75.52(3) 6_564 1_555 3_665 yes
Zn2 Sb2 Zn2 0 1_555 1_555 3_665 yes
Zn1 Sb2 Zn2 75.52(3) 2_554 1_555 5_565 yes
Zn1 Sb2 Zn2 75.52(3) 2_654 1_555 5_565 yes
Zn1 Sb2 Zn2 75.52(3) 2_664 1_555 5_565 yes
Zn1 Sb2 Zn2 75.52(3) 4_564 1_555 5_565 yes
Zn1 Sb2 Zn2 75.52(3) 4_664 1_555 5_565 yes
Zn1 Sb2 Zn2 75.52(3) 4_674 1_555 5_565 yes
Zn1 Sb2 Zn2 75.52(3) 6_454 1_555 5_565 yes
Zn1 Sb2 Zn2 75.52(3) 6_554 1_555 5_565 yes
Zn1 Sb2 Zn2 75.52(3) 6_564 1_555 5_565 yes
Zn2 Sb2 Zn2 0 1_555 1_555 5_565 yes
Zn2 Sb2 Zn2 0 3_665 1_555 5_565 yes
Zn1 Sb2 Na 76.903(19) 2_554 1_555 1_555 yes
Zn1 Sb2 Na 76.903(19) 2_654 1_555 1_555 yes
Zn1 Sb2 Na 156.37(4) 2_664 1_555 1_555 yes
Zn1 Sb2 Na 76.903(19) 4_564 1_555 1_555 yes
Zn1 Sb2 Na 76.903(19) 4_664 1_555 1_555 yes
Zn1 Sb2 Na 156.37(4) 4_674 1_555 1_555 yes
Zn1 Sb2 Na 76.903(19) 6_454 1_555 1_555 yes
Zn1 Sb2 Na 76.903(19) 6_554 1_555 1_555 yes
Zn1 Sb2 Na 156.37(4) 6_564 1_555 1_555 yes
Zn2 Sb2 Na 128.113(13) 1_555 1_555 1_555 yes
Zn2 Sb2 Na 128.113(13) 3_665 1_555 1_555 yes
Zn2 Sb2 Na 128.113(13) 5_565 1_555 1_555 yes
Zn1 Sb2 Na 76.903(19) 2_554 1_555 1_565 yes
Zn1 Sb2 Na 156.37(4) 2_654 1_555 1_565 yes
Zn1 Sb2 Na 76.903(19) 2_664 1_555 1_565 yes
Zn1 Sb2 Na 76.903(19) 4_564 1_555 1_565 yes
Zn1 Sb2 Na 156.37(4) 4_664 1_555 1_565 yes
Zn1 Sb2 Na 76.903(19) 4_674 1_555 1_565 yes
Zn1 Sb2 Na 76.903(19) 6_454 1_555 1_565 yes
Zn1 Sb2 Na 156.37(4) 6_554 1_555 1_565 yes
Zn1 Sb2 Na 76.903(19) 6_564 1_555 1_565 yes
Zn2 Sb2 Na 128.113(13) 1_555 1_555 1_565 yes
Zn2 Sb2 Na 128.113(13) 3_665 1_555 1_565 yes
Zn2 Sb2 Na 128.113(13) 5_565 1_555 1_565 yes
Na Sb2 Na 85.904(19) 1_555 1_555 1_565 yes
Zn1 Sb2 Na 156.37(4) 2_554 1_555 1_665 yes
Zn1 Sb2 Na 76.903(19) 2_654 1_555 1_665 yes
Zn1 Sb2 Na 76.903(19) 2_664 1_555 1_665 yes
Zn1 Sb2 Na 156.37(4) 4_564 1_555 1_665 yes
Zn1 Sb2 Na 76.903(19) 4_664 1_555 1_665 yes
Zn1 Sb2 Na 76.903(19) 4_674 1_555 1_665 yes
Zn1 Sb2 Na 156.37(4) 6_454 1_555 1_665 yes
Zn1 Sb2 Na 76.903(19) 6_554 1_555 1_665 yes
Zn1 Sb2 Na 76.903(19) 6_564 1_555 1_665 yes
Zn2 Sb2 Na 128.113(13) 1_555 1_555 1_665 yes
Zn2 Sb2 Na 128.113(13) 3_665 1_555 1_665 yes
Zn2 Sb2 Na 128.113(13) 5_565 1_555 1_665 yes
Na Sb2 Na 85.904(19) 1_555 1_555 1_665 yes
Na Sb2 Na 85.904(19) 1_565 1_555 1_665 yes
Sb2 Zn1 Sb2 113.969(25) 2_555 1_555 2_655 yes
Sb2 Zn1 Sb2 113.969(25) 2_555 1_555 2_665 yes
Sb2 Zn1 Sb2 113.969(25) 2_655 1_555 2_665 yes
Sb2 Zn1 Sb2 0 2_555 1_555 4_565 yes
Sb2 Zn1 Sb2 113.969(25) 2_655 1_555 4_565 yes
Sb2 Zn1 Sb2 113.969(25) 2_665 1_555 4_565 yes
Sb2 Zn1 Sb2 113.969(25) 2_555 1_555 4_665 yes
Sb2 Zn1 Sb2 0 2_655 1_555 4_665 yes
Sb2 Zn1 Sb2 113.969(25) 2_665 1_555 4_665 yes
Sb2 Zn1 Sb2 113.969(25) 4_565 1_555 4_665 yes
Sb2 Zn1 Sb2 113.969(25) 2_555 1_555 4_675 yes
Sb2 Zn1 Sb2 113.969(25) 2_655 1_555 4_675 yes
Sb2 Zn1 Sb2 0 2_665 1_555 4_675 yes
Sb2 Zn1 Sb2 113.969(25) 4_565 1_555 4_675 yes
Sb2 Zn1 Sb2 113.969(25) 4_665 1_555 4_675 yes
Sb2 Zn1 Sb2 0 2_555 1_555 6_455 yes
Sb2 Zn1 Sb2 113.969(25) 2_655 1_555 6_455 yes
Sb2 Zn1 Sb2 113.969(25) 2_665 1_555 6_455 yes
Sb2 Zn1 Sb2 0 4_565 1_555 6_455 yes
Sb2 Zn1 Sb2 113.969(25) 4_665 1_555 6_455 yes
Sb2 Zn1 Sb2 113.969(25) 4_675 1_555 6_455 yes
Sb2 Zn1 Sb2 113.969(25) 2_555 1_555 6_555 yes
Sb2 Zn1 Sb2 0 2_655 1_555 6_555 yes
Sb2 Zn1 Sb2 113.969(25) 2_665 1_555 6_555 yes
Sb2 Zn1 Sb2 113.969(25) 4_565 1_555 6_555 yes
Sb2 Zn1 Sb2 0 4_665 1_555 6_555 yes
Sb2 Zn1 Sb2 113.969(25) 4_675 1_555 6_555 yes
Sb2 Zn1 Sb2 113.969(25) 6_455 1_555 6_555 yes
Sb2 Zn1 Sb2 113.969(25) 2_555 1_555 6_565 yes
Sb2 Zn1 Sb2 113.969(25) 2_655 1_555 6_565 yes
Sb2 Zn1 Sb2 0 2_665 1_555 6_565 yes
Sb2 Zn1 Sb2 113.969(25) 4_565 1_555 6_565 yes
Sb2 Zn1 Sb2 113.969(25) 4_665 1_555 6_565 yes
Sb2 Zn1 Sb2 0 4_675 1_555 6_565 yes
Sb2 Zn1 Sb2 113.969(25) 6_455 1_555 6_565 yes
Sb2 Zn1 Sb2 113.969(25) 6_555 1_555 6_565 yes
Sb2 Zn2 Sb2 0 1_555 1_555 3_665 yes
Sb2 Zn2 Sb2 0 1_555 1_555 5_565 yes
Sb2 Zn2 Sb2 0 3_665 1_555 5_565 yes
Sb2 Zn2 Zn2 180 1_555 1_555 14_566 yes
Sb2 Zn2 Zn2 180 3_665 1_555 14_566 yes
Sb2 Zn2 Zn2 180 5_565 1_555 14_566 yes
Sb2 Zn2 Zn2 180 1_555 1_555 16_556 yes
Sb2 Zn2 Zn2 180 3_665 1_555 16_556 yes
Sb2 Zn2 Zn2 180 5_565 1_555 16_556 yes
Zn2 Zn2 Zn2 0 14_566 1_555 16_556 yes
Sb2 Zn2 Zn2 180 1_555 1_555 18_666 yes
Sb2 Zn2 Zn2 180 3_665 1_555 18_666 yes
Sb2 Zn2 Zn2 180 5_565 1_555 18_666 yes
Zn2 Zn2 Zn2 0 14_566 1_555 18_666 yes
Zn2 Zn2 Zn2 0 16_556 1_555 18_666 yes
Sb2 Na Sb2 85.904(19) 1_445 1_555 1_545 yes
Sb2 Na Sb2 85.904(19) 1_445 1_555 1_555 yes
Sb2 Na Sb2 85.904(19) 1_545 1_555 1_555 yes
Sb2 Na Sb2 0 1_445 1_555 3_555 yes
Sb2 Na Sb2 85.904(19) 1_545 1_555 3_555 yes
Sb2 Na Sb2 85.904(19) 1_555 1_555 3_555 yes
Sb2 Na Sb2 85.904(19) 1_445 1_555 3_655 yes
Sb2 Na Sb2 0 1_545 1_555 3_655 yes
Sb2 Na Sb2 85.904(19) 1_555 1_555 3_655 yes
Sb2 Na Sb2 85.904(19) 3_555 1_555 3_655 yes
Sb2 Na Sb2 85.904(19) 1_445 1_555 3_665 yes
Sb2 Na Sb2 85.904(19) 1_545 1_555 3_665 yes
Sb2 Na Sb2 0 1_555 1_555 3_665 yes
Sb2 Na Sb2 85.904(19) 3_555 1_555 3_665 yes
Sb2 Na Sb2 85.904(19) 3_655 1_555 3_665 yes
Sb2 Na Sb2 0 1_445 1_555 5_455 yes
Sb2 Na Sb2 85.904(19) 1_545 1_555 5_455 yes
Sb2 Na Sb2 85.904(19) 1_555 1_555 5_455 yes
Sb2 Na Sb2 0 3_555 1_555 5_455 yes
Sb2 Na Sb2 85.904(19) 3_655 1_555 5_455 yes
Sb2 Na Sb2 85.904(19) 3_665 1_555 5_455 yes
Sb2 Na Sb2 85.904(19) 1_445 1_555 5_555 yes
Sb2 Na Sb2 0 1_545 1_555 5_555 yes
Sb2 Na Sb2 85.904(19) 1_555 1_555 5_555 yes
Sb2 Na Sb2 85.904(19) 3_555 1_555 5_555 yes
Sb2 Na Sb2 0 3_655 1_555 5_555 yes
Sb2 Na Sb2 85.904(19) 3_665 1_555 5_555 yes
Sb2 Na Sb2 85.904(19) 5_455 1_555 5_555 yes
Sb2 Na Sb2 85.904(19) 1_445 1_555 5_565 yes
Sb2 Na Sb2 85.904(19) 1_545 1_555 5_565 yes
Sb2 Na Sb2 0 1_555 1_555 5_565 yes
Sb2 Na Sb2 85.904(19) 3_555 1_555 5_565 yes
Sb2 Na Sb2 85.904(19) 3_655 1_555 5_565 yes
Sb2 Na Sb2 0 3_665 1_555 5_565 yes
Sb2 Na Sb2 85.904(19) 5_455 1_555 5_565 yes
Sb2 Na Sb2 85.904(19) 5_555 1_555 5_565 yes
Sb2 Na Sb2 94.096(19) 1_445 1_555 13_555 yes
Sb2 Na Sb2 94.096(19) 1_545 1_555 13_555 yes
Sb2 Na Sb2 180 1_555 1_555 13_555 yes
Sb2 Na Sb2 94.096(19) 3_555 1_555 13_555 yes
Sb2 Na Sb2 94.096(19) 3_655 1_555 13_555 yes
Sb2 Na Sb2 180 3_665 1_555 13_555 yes
Sb2 Na Sb2 94.096(19) 5_455 1_555 13_555 yes
Sb2 Na Sb2 94.096(19) 5_555 1_555 13_555 yes
Sb2 Na Sb2 180 5_565 1_555 13_555 yes
Sb2 Na Sb2 94.096(19) 1_445 1_555 13_565 yes
Sb2 Na Sb2 180 1_545 1_555 13_565 yes
Sb2 Na Sb2 94.096(19) 1_555 1_555 13_565 yes
Sb2 Na Sb2 94.096(19) 3_555 1_555 13_565 yes
Sb2 Na Sb2 180 3_655 1_555 13_565 yes
Sb2 Na Sb2 94.096(19) 3_665 1_555 13_565 yes
Sb2 Na Sb2 94.096(19) 5_455 1_555 13_565 yes
Sb2 Na Sb2 180 5_555 1_555 13_565 yes
Sb2 Na Sb2 94.096(19) 5_565 1_555 13_565 yes
Sb2 Na Sb2 85.904(19) 13_555 1_555 13_565 yes
Sb2 Na Sb2 180 1_445 1_555 13_665 yes
Sb2 Na Sb2 94.096(19) 1_545 1_555 13_665 yes
Sb2 Na Sb2 94.096(19) 1_555 1_555 13_665 yes
Sb2 Na Sb2 180 3_555 1_555 13_665 yes
Sb2 Na Sb2 94.096(19) 3_655 1_555 13_665 yes
Sb2 Na Sb2 94.096(19) 3_665 1_555 13_665 yes
Sb2 Na Sb2 180 5_455 1_555 13_665 yes
Sb2 Na Sb2 94.096(19) 5_555 1_555 13_665 yes
Sb2 Na Sb2 94.096(19) 5_565 1_555 13_665 yes
Sb2 Na Sb2 85.904(19) 13_555 1_555 13_665 yes
Sb2 Na Sb2 85.904(19) 13_565 1_555 13_665 yes
Sb2 Na Sb2 94.096(19) 1_445 1_555 15_445 yes
Sb2 Na Sb2 94.096(19) 1_545 1_555 15_445 yes
Sb2 Na Sb2 180 1_555 1_555 15_445 yes
Sb2 Na Sb2 94.096(19) 3_555 1_555 15_445 yes
Sb2 Na Sb2 94.096(19) 3_655 1_555 15_445 yes
Sb2 Na Sb2 180 3_665 1_555 15_445 yes
Sb2 Na Sb2 94.096(19) 5_455 1_555 15_445 yes
Sb2 Na Sb2 94.096(19) 5_555 1_555 15_445 yes
Sb2 Na Sb2 180 5_565 1_555 15_445 yes
Sb2 Na Sb2 0 13_555 1_555 15_445 yes
Sb2 Na Sb2 85.904(19) 13_565 1_555 15_445 yes
Sb2 Na Sb2 85.904(19) 13_665 1_555 15_445 yes
Sb2 Na Sb2 94.096(19) 1_445 1_555 15_455 yes
Sb2 Na Sb2 180 1_545 1_555 15_455 yes
Sb2 Na Sb2 94.096(19) 1_555 1_555 15_455 yes
Sb2 Na Sb2 94.096(19) 3_555 1_555 15_455 yes
Sb2 Na Sb2 180 3_655 1_555 15_455 yes
Sb2 Na Sb2 94.096(19) 3_665 1_555 15_455 yes
Sb2 Na Sb2 94.096(19) 5_455 1_555 15_455 yes
Sb2 Na Sb2 180 5_555 1_555 15_455 yes
Sb2 Na Sb2 94.096(19) 5_565 1_555 15_455 yes
Sb2 Na Sb2 85.904(19) 13_555 1_555 15_455 yes
Sb2 Na Sb2 0 13_565 1_555 15_455 yes
Sb2 Na Sb2 85.904(19) 13_665 1_555 15_455 yes
Sb2 Na Sb2 85.904(19) 15_445 1_555 15_455 yes
Sb2 Na Sb2 180 1_445 1_555 15_555 yes
Sb2 Na Sb2 94.096(19) 1_545 1_555 15_555 yes
Sb2 Na Sb2 94.096(19) 1_555 1_555 15_555 yes
Sb2 Na Sb2 180 3_555 1_555 15_555 yes
Sb2 Na Sb2 94.096(19) 3_655 1_555 15_555 yes
Sb2 Na Sb2 94.096(19) 3_665 1_555 15_555 yes
Sb2 Na Sb2 180 5_455 1_555 15_555 yes
Sb2 Na Sb2 94.096(19) 5_555 1_555 15_555 yes
Sb2 Na Sb2 94.096(19) 5_565 1_555 15_555 yes
Sb2 Na Sb2 85.904(19) 13_555 1_555 15_555 yes
Sb2 Na Sb2 85.904(19) 13_565 1_555 15_555 yes
Sb2 Na Sb2 0 13_665 1_555 15_555 yes
Sb2 Na Sb2 85.904(19) 15_445 1_555 15_555 yes
Sb2 Na Sb2 85.904(19) 15_455 1_555 15_555 yes
Sb2 Na Sb2 94.096(19) 1_445 1_555 17_545 yes
Sb2 Na Sb2 94.096(19) 1_545 1_555 17_545 yes
Sb2 Na Sb2 180 1_555 1_555 17_545 yes
Sb2 Na Sb2 94.096(19) 3_555 1_555 17_545 yes
Sb2 Na Sb2 94.096(19) 3_655 1_555 17_545 yes
Sb2 Na Sb2 180 3_665 1_555 17_545 yes
Sb2 Na Sb2 94.096(19) 5_455 1_555 17_545 yes
Sb2 Na Sb2 94.096(19) 5_555 1_555 17_545 yes
Sb2 Na Sb2 180 5_565 1_555 17_545 yes
Sb2 Na Sb2 0 13_555 1_555 17_545 yes
Sb2 Na Sb2 85.904(19) 13_565 1_555 17_545 yes
Sb2 Na Sb2 85.904(19) 13_665 1_555 17_545 yes
Sb2 Na Sb2 0 15_445 1_555 17_545 yes
Sb2 Na Sb2 85.904(19) 15_455 1_555 17_545 yes
Sb2 Na Sb2 85.904(19) 15_555 1_555 17_545 yes
Sb2 Na Sb2 94.096(19) 1_445 1_555 17_555 yes
Sb2 Na Sb2 180 1_545 1_555 17_555 yes
Sb2 Na Sb2 94.096(19) 1_555 1_555 17_555 yes
Sb2 Na Sb2 94.096(19) 3_555 1_555 17_555 yes
Sb2 Na Sb2 180 3_655 1_555 17_555 yes
Sb2 Na Sb2 94.096(19) 3_665 1_555 17_555 yes
Sb2 Na Sb2 94.096(19) 5_455 1_555 17_555 yes
Sb2 Na Sb2 180 5_555 1_555 17_555 yes
Sb2 Na Sb2 94.096(19) 5_565 1_555 17_555 yes
Sb2 Na Sb2 85.904(19) 13_555 1_555 17_555 yes
Sb2 Na Sb2 0 13_565 1_555 17_555 yes
Sb2 Na Sb2 85.904(19) 13_665 1_555 17_555 yes
Sb2 Na Sb2 85.904(19) 15_445 1_555 17_555 yes
Sb2 Na Sb2 0 15_455 1_555 17_555 yes
Sb2 Na Sb2 85.904(19) 15_555 1_555 17_555 yes
Sb2 Na Sb2 85.904(19) 17_545 1_555 17_555 yes
Sb2 Na Sb2 180 1_445 1_555 17_655 yes
Sb2 Na Sb2 94.096(19) 1_545 1_555 17_655 yes
Sb2 Na Sb2 94.096(19) 1_555 1_555 17_655 yes
Sb2 Na Sb2 180 3_555 1_555 17_655 yes
Sb2 Na Sb2 94.096(19) 3_655 1_555 17_655 yes
Sb2 Na Sb2 94.096(19) 3_665 1_555 17_655 yes
Sb2 Na Sb2 180 5_455 1_555 17_655 yes
Sb2 Na Sb2 94.096(19) 5_555 1_555 17_655 yes
Sb2 Na Sb2 94.096(19) 5_565 1_555 17_655 yes
Sb2 Na Sb2 85.904(19) 13_555 1_555 17_655 yes
Sb2 Na Sb2 85.904(19) 13_565 1_555 17_655 yes
Sb2 Na Sb2 0 13_665 1_555 17_655 yes
Sb2 Na Sb2 85.904(19) 15_445 1_555 17_655 yes
Sb2 Na Sb2 85.904(19) 15_455 1_555 17_655 yes
Sb2 Na Sb2 0 15_555 1_555 17_655 yes
Sb2 Na Sb2 85.904(19) 17_545 1_555 17_655 yes
Sb2 Na Sb2 85.904(19) 17_555 1_555 17_655 yes

loop_
_geom_bond_atom_site_label_1
_geom_bond_atom_site_label_2
_geom_bond_distance
_geom_bond_site_symmetry_1
_geom_bond_site_symmetry_2
_geom_bond_publ_flag
Sb1 Zn1 3.1836(12) 1_555 1_555 yes
Sb1 Zn1 3.1836(12) 1_555 3_665 yes
Sb1 Zn1 3.1836(12) 1_555 5_565 yes
Sb1 Zn1 3.1836(12) 1_555 14_567 yes
Sb1 Zn1 3.1836(12) 1_555 16_557 yes
Sb1 Zn1 3.1836(12) 1_555 18_667 yes
Sb1 Zn2 2.8622(5) 1_555 2_555 yes
Sb1 Zn2 2.8622(5) 1_555 2_655 yes
Sb1 Zn2 2.8622(5) 1_555 2_665 yes
Sb1 Zn2 2.8622(5) 1_555 4_565 yes
Sb1 Zn2 2.8622(5) 1_555 4_665 yes
Sb1 Zn2 2.8622(5) 1_555 4_675 yes
Sb1 Zn2 2.8622(5) 1_555 6_455 yes
Sb1 Zn2 2.8622(5) 1_555 6_555 yes
Sb1 Zn2 2.8622(5) 1_555 6_565 yes
Sb1 Zn2 2.8622(5) 1_555 13_566 yes
Sb1 Zn2 2.8622(5) 1_555 13_666 yes
Sb1 Zn2 2.8622(5) 1_555 13_676 yes
Sb1 Zn2 2.8622(5) 1_555 15_456 yes
Sb1 Zn2 2.8622(5) 1_555 15_556 yes
Sb1 Zn2 2.8622(5) 1_555 15_566 yes
Sb1 Zn2 2.8622(5) 1_555 17_556 yes
Sb1 Zn2 2.8622(5) 1_555 17_656 yes
Sb1 Zn2 2.8622(5) 1_555 17_666 yes
Sb2 Zn1 2.6450(4) 1_555 2_554 yes
Sb2 Zn1 2.6450(4) 1_555 2_654 yes
Sb2 Zn1 2.6450(4) 1_555 2_664 yes
Sb2 Zn1 2.6450(4) 1_555 4_564 yes
Sb2 Zn1 2.6450(4) 1_555 4_664 yes
Sb2 Zn1 2.6450(4) 1_555 4_674 yes
Sb2 Zn1 2.6450(4) 1_555 6_454 yes
Sb2 Zn1 2.6450(4) 1_555 6_554 yes
Sb2 Zn1 2.6450(4) 1_555 6_564 yes
Sb2 Zn2 2.5668(15) 1_555 1_555 yes
Sb2 Zn2 2.5668(15) 1_555 3_665 yes
Sb2 Zn2 2.5668(15) 1_555 5_565 yes
Sb2 Na 3.2550(6) 1_555 1_555 yes
Sb2 Na 3.2550(6) 1_555 1_565 yes
Sb2 Na 3.2550(6) 1_555 1_665 yes
Zn1 Sb1 3.1836(12) 1_555 1_555 yes
Zn1 Sb1 3.1836(12) 1_555 3_665 yes
Zn1 Sb1 3.1836(12) 1_555 5_565 yes
Zn1 Sb2 2.6450(4) 1_555 2_555 yes
Zn1 Sb2 2.6450(4) 1_555 2_655 yes
Zn1 Sb2 2.6450(4) 1_555 2_665 yes
Zn1 Sb2 2.6450(4) 1_555 4_565 yes
Zn1 Sb2 2.6450(4) 1_555 4_665 yes
Zn1 Sb2 2.6450(4) 1_555 4_675 yes
Zn1 Sb2 2.6450(4) 1_555 6_455 yes
Zn1 Sb2 2.6450(4) 1_555 6_555 yes
Zn1 Sb2 2.6450(4) 1_555 6_565 yes
Zn2 Sb1 2.8622(5) 1_555 2_554 yes
Zn2 Sb1 2.8622(5) 1_555 2_654 yes
Zn2 Sb1 2.8622(5) 1_555 2_664 yes
Zn2 Sb1 2.8622(5) 1_555 4_564 yes
Zn2 Sb1 2.8622(5) 1_555 4_664 yes
Zn2 Sb1 2.8622(5) 1_555 4_674 yes
Zn2 Sb1 2.8622(5) 1_555 6_454 yes
Zn2 Sb1 2.8622(5) 1_555 6_554 yes
Zn2 Sb1 2.8622(5) 1_555 6_564 yes
Zn2 Sb2 2.5668(15) 1_555 1_555 yes
Zn2 Sb2 2.5668(15) 1_555 3_665 yes
Zn2 Sb2 2.5668(15) 1_555 5_565 yes
Zn2 Zn2 2.5560(24) 1_555 14_566 yes
Zn2 Zn2 2.5560(24) 1_555 16_556 yes
Zn2 Zn2 2.5560(24) 1_555 18_666 yes
Na Sb2 3.2550(6) 1_555 1_445 yes
Na Sb2 3.2550(6) 1_555 1_545 yes
Na Sb2 3.2550(6) 1_555 1_555 yes
Na Sb2 3.2550(6) 1_555 3_555 yes
Na Sb2 3.2550(6) 1_555 3_655 yes
Na Sb2 3.2550(6) 1_555 3_665 yes
Na Sb2 3.2550(6) 1_555 5_455 yes
Na Sb2 3.2550(6) 1_555 5_555 yes
Na Sb2 3.2550(6) 1_555 5_565 yes
Na Sb2 3.2550(6) 1_555 13_555 yes
Na Sb2 3.2550(6) 1_555 13_565 yes
Na Sb2 3.2550(6) 1_555 13_665 yes
Na Sb2 3.2550(6) 1_555 15_445 yes
Na Sb2 3.2550(6) 1_555 15_455 yes
Na Sb2 3.2550(6) 1_555 15_555 yes
Na Sb2 3.2550(6) 1_555 17_545 yes
Na Sb2 3.2550(6) 1_555 17_555 yes
Na Sb2 3.2550(6) 1_555 17_655 yes
